data_1502697
loop_
_publ_author_name
'Chen, Songhua'
'Li, Yongjun'
'Yang, Wenlong'
'Chen, Nan'
'Liu, Huibiao'
'Li, Yuliang'

_publ_section_title
;
 Synthesis and Tuning Optical Nonlinear Properties of Molecular Crystals
 of Benzothiadiazole
;
_journal_issue 35
_journal_name_full 'The Journal of Physical Chemistry C'
_journal_page_first 15109
_journal_paper_doi 10.1021/jp103159b
_journal_volume 114
_journal_year 2010
_chemical_formula_moiety 'C24 H18 N6 S'
_chemical_formula_sum 'C24 H18 N6 S'
_chemical_formula_weight 422.50
_chemical_name_systematic
; 
 ? 
;
_space_group_IT_number 45
_symmetry_cell_setting orthorhombic
_symmetry_space_group_name_Hall 'I 2 -2c'
_symmetry_space_group_name_H-M 'I b a 2'
_atom_sites_solution_hydrogens geom
_atom_sites_solution_primary direct
_atom_sites_solution_secondary difmap
_audit_creation_method SHELXL-97
_cell_angle_alpha 90.00
_cell_angle_beta 90.00
_cell_angle_gamma 90.00
_cell_formula_units_Z 8
_cell_length_a 20.712(3)
_cell_length_b 24.812(8)
_cell_length_c 7.977(6)
_cell_measurement_reflns_used 819
_cell_measurement_temperature 173(2)
_cell_measurement_theta_max 27.48
_cell_measurement_theta_min 2.17
_cell_volume 4099(3)
_computing_cell_refinement 'CrystalClear (Rigaku Inc., 2008)'
_computing_data_collection 'CrystalClear (Rigaku Inc., 2008)'
_computing_data_reduction 'CrystalClear (Rigaku Inc., 2008)'
_computing_molecular_graphics 'XP in Siemens SHELXTL (Sheldrick, 1994)'
_computing_publication_material 'SHELX97 (Sheldrick, 1997)'
_computing_structure_refinement 'SHELXL-97 (Sheldrick, 1997)'
_computing_structure_solution 'SHELXS-97 (Sheldrick, 1990)'
_diffrn_ambient_temperature 173(2)
_diffrn_measured_fraction_theta_full 0.996
_diffrn_measured_fraction_theta_max 0.996
_diffrn_measurement_device_type 'Saturn724+ CCD'
_diffrn_measurement_method '\w scans at fixed \c = 45\%'
_diffrn_radiation_monochromator graphite
_diffrn_radiation_source 'sealed tube'
_diffrn_radiation_type MoK\a
_diffrn_radiation_wavelength 0.71073
_diffrn_reflns_av_R_equivalents 0.0638
_diffrn_reflns_av_sigmaI/netI 0.0845
_diffrn_reflns_limit_h_max 23
_diffrn_reflns_limit_h_min -24
_diffrn_reflns_limit_k_max 29
_diffrn_reflns_limit_k_min -21
_diffrn_reflns_limit_l_max 7
_diffrn_reflns_limit_l_min -9
_diffrn_reflns_number 7380
_diffrn_reflns_theta_full 25.00
_diffrn_reflns_theta_max 25.00
_diffrn_reflns_theta_min 2.65
_exptl_absorpt_coefficient_mu 0.183
_exptl_absorpt_correction_T_max 0.9909
_exptl_absorpt_correction_T_min 0.9109
_exptl_absorpt_correction_type numerical
_exptl_absorpt_process_details 'CrystalClear (Rigaku Inc., 2008)'
_exptl_crystal_colour red
_exptl_crystal_density_diffrn 1.369
_exptl_crystal_density_method 'not measured'
_exptl_crystal_description needle
_exptl_crystal_F_000 1760
_exptl_crystal_size_max 0.52
_exptl_crystal_size_mid 0.07
_exptl_crystal_size_min 0.05
_refine_diff_density_max 0.378
_refine_diff_density_min -0.277
_refine_diff_density_rms 0.064
_refine_ls_abs_structure_details 'Flack H D (1983), Acta Cryst. A39, 876-881'
_refine_ls_abs_structure_Flack 0.6(2)
_refine_ls_extinction_method none
_refine_ls_goodness_of_fit_ref 1.171
_refine_ls_hydrogen_treatment constr
_refine_ls_matrix_type full
_refine_ls_number_parameters 282
_refine_ls_number_reflns 3352
_refine_ls_number_restraints 1
_refine_ls_restrained_S_all 1.171
_refine_ls_R_factor_all 0.1070
_refine_ls_R_factor_gt 0.0929
_refine_ls_shift/su_max 0.000
_refine_ls_shift/su_mean 0.000
_refine_ls_structure_factor_coef Fsqd
_refine_ls_weighting_details 'calc w=1/[\s^2^(Fo^2^)+(0.0278P)^2^+15.0286P] where P=(Fo^2^+2Fc^2^)/3'
_refine_ls_weighting_scheme calc
_refine_ls_wR_factor_gt 0.1642
_refine_ls_wR_factor_ref 0.1727
_reflns_number_gt 2873
_reflns_number_total 3352
_reflns_threshold_expression >2sigma(I)
_cod_data_source_file jp103159b_si_003.cif
_cod_data_source_block a
_cod_depositor_comments 'Adding full bibliography for 1502696--1502699.cif.'
_cod_original_cell_volume 4100(3)
_cod_original_sg_symbol_H-M Iba2
_cod_database_code 1502697

loop_
_symmetry_equiv_pos_as_xyz
'x, y, z'
'-x, -y, z'
'x+1/2, -y+1/2, z'
'-x+1/2, y+1/2, z'
'x+1/2, y+1/2, z+1/2'
'-x+1/2, -y+1/2, z+1/2'
'x+1, -y+1, z+1/2'
'-x+1, y+1, z+1/2'

loop_
_atom_site_label
_atom_site_type_symbol
_atom_site_fract_x
_atom_site_fract_y
_atom_site_fract_z
_atom_site_U_iso_or_equiv
_atom_site_adp_type
_atom_site_occupancy
_atom_site_symmetry_multiplicity
_atom_site_calc_flag
_atom_site_refinement_flags
S1 S 0.24633(9) 0.01183(6) 0.0969(3) 0.0408(4) Uani 1 1 d .
N1 N 0.1225(2) 0.14166(19) -0.4289(7) 0.0345(13) Uani 1 1 d .
N2 N 0.1136(3) 0.1939(2) -0.3918(9) 0.0580(18) Uani 1 1 d .
N3 N 0.1395(3) 0.2028(2) -0.2419(8) 0.0545(18) Uani 1 1 d .
N4 N 0.2151(3) 0.05495(19) -0.0311(7) 0.0350(13) Uani 1 1 d .
N5 N 0.2664(3) 0.0502(2) 0.2537(7) 0.0373(14) Uani 1 1 d .
N6 N 0.4312(3) 0.1188(2) 1.2327(8) 0.0456(16) Uani 1 1 d .
C1 C 0.0994(3) 0.1197(3) -0.5816(9) 0.0375(16) Uani 1 1 d .
C2 C 0.0703(3) 0.1532(3) -0.7010(9) 0.0411(18) Uani 1 1 d .
H2A H 0.0664 0.1908 -0.6810 0.049 Uiso 1 1 calc R
C3 C 0.0478(3) 0.1314(3) -0.8454(9) 0.050(2) Uani 1 1 d .
H3A H 0.0303 0.1545 -0.9287 0.059 Uiso 1 1 calc R
C4 C 0.0495(3) 0.0771(3) -0.8749(10) 0.055(2) Uani 1 1 d .
H4A H 0.0321 0.0627 -0.9757 0.066 Uiso 1 1 calc R
C5 C 0.0767(3) 0.0434(3) -0.7568(10) 0.051(2) Uani 1 1 d .
H5A H 0.0779 0.0056 -0.7760 0.061 Uiso 1 1 calc R
C6 C 0.1019(3) 0.0643(3) -0.6115(9) 0.0392(17) Uani 1 1 d .
H6A H 0.1212 0.0411 -0.5312 0.047 Uiso 1 1 calc R
C7 C 0.1529(3) 0.1170(3) -0.3009(9) 0.0364(16) Uani 1 1 d .
H7A H 0.1640 0.0799 -0.2932 0.044 Uiso 1 1 calc R
C8 C 0.1644(3) 0.1560(2) -0.1848(9) 0.0321(15) Uani 1 1 d .
C9 C 0.1978(3) 0.1533(2) -0.0203(9) 0.0325(15) Uani 1 1 d .
C10 C 0.2198(3) 0.1033(2) 0.0448(7) 0.0296(15) Uani 1 1 d .
C11 C 0.2488(3) 0.1012(3) 0.2041(8) 0.0300(14) Uani 1 1 d .
C12 C 0.2593(3) 0.1481(2) 0.3020(7) 0.0291(14) Uani 1 1 d .
C13 C 0.2379(3) 0.1958(2) 0.2353(9) 0.0368(17) Uani 1 1 d .
H13A H 0.2439 0.2282 0.2968 0.044 Uiso 1 1 calc R
C14 C 0.2068(3) 0.1980(2) 0.0748(8) 0.0301(14) Uani 1 1 d .
H14A H 0.1921 0.2318 0.0339 0.036 Uiso 1 1 calc R
C15 C 0.2914(3) 0.1443(2) 0.4617(9) 0.0354(15) Uani 1 1 d .
C16 C 0.3173(3) 0.1398(2) 0.5968(10) 0.0391(15) Uani 1 1 d .
C17 C 0.3487(3) 0.1339(2) 0.7534(9) 0.0337(15) Uani 1 1 d .
C18 C 0.3646(3) 0.0837(3) 0.8180(8) 0.0351(16) Uani 1 1 d .
H18A H 0.3565 0.0526 0.7521 0.042 Uiso 1 1 calc R
C19 C 0.3918(3) 0.0775(3) 0.9747(8) 0.0363(16) Uani 1 1 d .
H19A H 0.4018 0.0425 1.0153 0.044 Uiso 1 1 calc R
C20 C 0.4048(3) 0.1231(2) 1.0744(9) 0.0309(15) Uani 1 1 d .
C21 C 0.3902(3) 0.1742(3) 1.0079(9) 0.0377(16) Uani 1 1 d .
H21A H 0.3989 0.2057 1.0718 0.045 Uiso 1 1 calc R
C22 C 0.3633(3) 0.1787(2) 0.8506(9) 0.0367(17) Uani 1 1 d .
H22A H 0.3545 0.2136 0.8073 0.044 Uiso 1 1 calc R
C23 C 0.4414(4) 0.0669(3) 1.3113(11) 0.060(2) Uani 1 1 d .
H23A H 0.4012 0.0462 1.3090 0.090 Uiso 1 1 calc R
H23B H 0.4551 0.0722 1.4277 0.090 Uiso 1 1 calc R
H23C H 0.4750 0.0472 1.2503 0.090 Uiso 1 1 calc R
C24 C 0.4493(3) 0.1672(3) 1.3252(10) 0.053(2) Uani 1 1 d .
H24A H 0.4113 0.1902 1.3399 0.080 Uiso 1 1 calc R
H24B H 0.4825 0.1869 1.2625 0.080 Uiso 1 1 calc R
H24C H 0.4664 0.1570 1.4353 0.080 Uiso 1 1 calc R

loop_
_atom_site_aniso_label
_atom_site_aniso_U_11
_atom_site_aniso_U_22
_atom_site_aniso_U_33
_atom_site_aniso_U_23
_atom_site_aniso_U_13
_atom_site_aniso_U_12
S1 0.0582(10) 0.0279(7) 0.0363(9) 0.0022(9) -0.0096(10) -0.0012(8)
N1 0.046(3) 0.028(3) 0.029(3) -0.001(3) -0.006(3) -0.004(2)
N2 0.090(5) 0.032(3) 0.051(4) 0.002(3) -0.025(4) 0.003(3)
N3 0.081(5) 0.028(3) 0.055(5) 0.000(3) -0.027(4) 0.001(3)
N4 0.048(3) 0.024(3) 0.033(3) 0.007(2) -0.005(3) -0.006(2)
N5 0.049(4) 0.028(3) 0.034(4) 0.005(3) 0.000(3) 0.000(3)
N6 0.055(4) 0.038(3) 0.043(4) 0.005(3) -0.015(3) -0.006(3)
C1 0.031(4) 0.047(4) 0.035(4) 0.001(3) 0.005(3) -0.005(3)
C2 0.037(4) 0.048(4) 0.038(5) 0.010(4) -0.006(3) 0.001(3)
C3 0.050(5) 0.070(5) 0.028(4) 0.015(4) -0.010(3) -0.004(4)
C4 0.052(5) 0.092(6) 0.022(5) -0.008(4) -0.005(4) -0.006(4)
C5 0.045(4) 0.062(5) 0.045(5) -0.016(4) 0.002(4) -0.007(4)
C6 0.037(4) 0.048(4) 0.032(4) -0.002(4) 0.002(3) -0.003(3)
C7 0.040(4) 0.039(4) 0.031(4) -0.001(3) -0.009(3) 0.003(3)
C8 0.038(4) 0.026(3) 0.032(4) 0.007(3) 0.006(3) 0.002(3)
C9 0.029(3) 0.034(3) 0.034(4) -0.003(3) 0.005(3) -0.001(3)
C10 0.036(3) 0.029(3) 0.024(4) 0.008(3) -0.001(3) -0.003(3)
C11 0.031(3) 0.032(3) 0.027(4) -0.006(3) 0.008(3) -0.002(3)
C12 0.032(3) 0.034(3) 0.021(4) 0.003(3) 0.001(3) -0.008(3)
C13 0.035(4) 0.031(3) 0.045(5) -0.011(3) 0.003(3) -0.006(3)
C14 0.043(4) 0.027(3) 0.021(4) 0.003(3) 0.002(3) -0.002(3)
C15 0.044(4) 0.029(3) 0.033(4) -0.004(3) 0.004(3) -0.003(3)
C16 0.040(4) 0.044(4) 0.033(4) -0.005(4) 0.008(4) 0.002(3)
C17 0.033(4) 0.032(3) 0.036(4) 0.000(3) 0.003(3) 0.003(3)
C18 0.044(4) 0.037(4) 0.024(4) -0.004(3) -0.004(3) 0.001(3)
C19 0.036(4) 0.031(3) 0.042(4) 0.006(3) -0.001(3) 0.006(3)
C20 0.026(3) 0.034(3) 0.032(4) 0.005(3) -0.003(3) 0.005(3)
C21 0.035(4) 0.042(4) 0.036(4) -0.007(3) -0.011(3) -0.004(3)
C22 0.040(4) 0.028(4) 0.042(5) 0.001(3) -0.011(4) -0.002(3)
C23 0.070(5) 0.055(5) 0.056(6) 0.005(4) -0.016(5) 0.001(4)
C24 0.051(4) 0.072(5) 0.036(5) -0.005(4) -0.019(4) -0.007(4)

loop_
_atom_type_symbol
_atom_type_description
_atom_type_scat_dispersion_real
_atom_type_scat_dispersion_imag
_atom_type_scat_source
C C 0.0033 0.0016 'International Tables Vol C Tables 4.2.6.8 and 6.1.1.4'
H H 0.0000 0.0000 'International Tables Vol C Tables 4.2.6.8 and 6.1.1.4'
N N 0.0061 0.0033 'International Tables Vol C Tables 4.2.6.8 and 6.1.1.4'
S S 0.1246 0.1234 'International Tables Vol C Tables 4.2.6.8 and 6.1.1.4'

loop_
_geom_angle_atom_site_label_1
_geom_angle_atom_site_label_2
_geom_angle_atom_site_label_3
_geom_angle
N4 S1 N5 101.6(3)
N2 N1 C7 109.6(6)
N2 N1 C1 121.0(6)
C7 N1 C1 129.4(5)
N3 N2 N1 107.6(6)
N2 N3 C8 108.5(6)
C10 N4 S1 106.1(4)
C11 N5 S1 104.5(5)
C20 N6 C23 121.5(6)
C20 N6 C24 120.1(6)
C23 N6 C24 118.4(6)
C6 C1 C2 119.0(7)
C6 C1 N1 120.8(6)
C2 C1 N1 120.1(6)
C3 C2 C1 119.3(7)
C3 C2 H2A 120.3
C1 C2 H2A 120.3
C2 C3 C4 122.0(7)
C2 C3 H3A 119.0
C4 C3 H3A 119.0
C3 C4 C5 119.4(7)
C3 C4 H4A 120.3
C5 C4 H4A 120.3
C6 C5 C4 120.1(7)
C6 C5 H5A 119.9
C4 C5 H5A 119.9
C5 C6 C1 120.2(7)
C5 C6 H6A 119.9
C1 C6 H6A 119.9
N1 C7 C8 106.0(6)
N1 C7 H7A 127.0
C8 C7 H7A 127.0
N3 C8 C7 108.4(6)
N3 C8 C9 121.0(6)
C7 C8 C9 130.6(6)
C14 C9 C10 117.7(6)
C14 C9 C8 121.4(6)
C10 C9 C8 120.8(6)
N4 C10 C11 113.8(6)
N4 C10 C9 126.2(6)
C11 C10 C9 120.0(6)
N5 C11 C10 114.1(6)
N5 C11 C12 123.8(6)
C10 C11 C12 122.1(6)
C13 C12 C11 116.4(6)
C13 C12 C15 123.3(6)
C11 C12 C15 120.2(6)
C12 C13 C14 121.6(6)
C12 C13 H13A 119.2
C14 C13 H13A 119.2
C9 C14 C13 122.0(6)
C9 C14 H14A 119.0
C13 C14 H14A 119.0
C16 C15 C12 178.0(7)
C15 C16 C17 178.9(7)
C18 C17 C22 117.3(6)
C18 C17 C16 121.9(6)
C22 C17 C16 120.8(6)
C19 C18 C17 122.3(7)
C19 C18 H18A 118.9
C17 C18 H18A 118.9
C18 C19 C20 120.0(6)
C18 C19 H19A 120.0
C20 C19 H19A 120.0
N6 C20 C21 119.9(6)
N6 C20 C19 122.1(6)
C21 C20 C19 118.0(6)
C22 C21 C20 120.2(6)
C22 C21 H21A 119.9
C20 C21 H21A 119.9
C21 C22 C17 122.1(6)
C21 C22 H22A 118.9
C17 C22 H22A 118.9
N6 C23 H23A 109.5
N6 C23 H23B 109.5
H23A C23 H23B 109.5
N6 C23 H23C 109.5
H23A C23 H23C 109.5
H23B C23 H23C 109.5
N6 C24 H24A 109.5
N6 C24 H24B 109.5
H24A C24 H24B 109.5
N6 C24 H24C 109.5
H24A C24 H24C 109.5
H24B C24 H24C 109.5

loop_
_geom_bond_atom_site_label_1
_geom_bond_atom_site_label_2
_geom_bond_distance
S1 N4 1.614(5)
S1 N5 1.626(6)
N1 N2 1.343(7)
N1 C7 1.347(8)
N1 C1 1.418(8)
N2 N3 1.328(8)
N3 C8 1.348(8)
N4 C10 1.347(7)
N5 C11 1.374(8)
N6 C20 1.379(8)
N6 C23 1.448(9)
N6 C24 1.459(9)
C1 C6 1.395(8)
C1 C2 1.400(9)
C2 C3 1.355(10)
C2 H2A 0.9500
C3 C4 1.368(10)
C3 H3A 0.9500
C4 C5 1.380(10)
C4 H4A 0.9500
C5 C6 1.374(9)
C5 H5A 0.9500
C6 H6A 0.9500
C7 C8 1.361(9)
C7 H7A 0.9500
C8 C9 1.485(9)
C9 C14 1.357(8)
C9 C10 1.420(8)
C10 C11 1.407(8)
C11 C12 1.420(8)
C12 C13 1.371(8)
C12 C15 1.440(9)
C13 C14 1.434(9)
C13 H13A 0.9500
C14 H14A 0.9500
C15 C16 1.210(9)
C16 C17 1.415(10)
C17 C18 1.388(8)
C17 C22 1.389(9)
C18 C19 1.380(8)
C18 H18A 0.9500
C19 C20 1.409(8)
C19 H19A 0.9500
C20 C21 1.408(8)
C21 C22 1.377(9)
C21 H21A 0.9500
C22 H22A 0.9500
C23 H23A 0.9800
C23 H23B 0.9800
C23 H23C 0.9800
C24 H24A 0.9800
C24 H24B 0.9800
C24 H24C 0.9800

loop_
_geom_torsion_atom_site_label_1
_geom_torsion_atom_site_label_2
_geom_torsion_atom_site_label_3
_geom_torsion_atom_site_label_4
_geom_torsion
C7 N1 N2 N3 1.3(8)
C1 N1 N2 N3 179.4(6)
N1 N2 N3 C8 -0.2(8)
N5 S1 N4 C10 0.8(5)
N4 S1 N5 C11 -1.1(5)
N2 N1 C1 C6 -172.5(7)
C7 N1 C1 C6 5.2(11)
N2 N1 C1 C2 3.9(9)
C7 N1 C1 C2 -178.3(6)
C6 C1 C2 C3 -2.7(10)
N1 C1 C2 C3 -179.2(6)
C1 C2 C3 C4 3.5(11)
C2 C3 C4 C5 -2.0(12)
C3 C4 C5 C6 -0.2(11)
C4 C5 C6 C1 0.9(11)
C2 C1 C6 C5 0.6(10)
N1 C1 C6 C5 177.1(6)
N2 N1 C7 C8 -1.8(8)
C1 N1 C7 C8 -179.7(6)
N2 N3 C8 C7 -0.9(8)
N2 N3 C8 C9 179.0(6)
N1 C7 C8 N3 1.6(8)
N1 C7 C8 C9 -178.3(6)
N3 C8 C9 C14 -2.8(9)
C7 C8 C9 C14 177.0(7)
N3 C8 C9 C10 175.4(6)
C7 C8 C9 C10 -4.7(10)
S1 N4 C10 C11 -0.2(7)
S1 N4 C10 C9 -179.2(5)
C14 C9 C10 N4 -180.0(6)
C8 C9 C10 N4 1.7(10)
C14 C9 C10 C11 1.1(9)
C8 C9 C10 C11 -177.3(5)
S1 N5 C11 C10 1.1(6)
S1 N5 C11 C12 -178.1(5)
N4 C10 C11 N5 -0.7(8)
C9 C10 C11 N5 178.4(5)
N4 C10 C11 C12 178.6(6)
C9 C10 C11 C12 -2.3(9)
N5 C11 C12 C13 -179.0(6)
C10 C11 C12 C13 1.9(9)
N5 C11 C12 C15 1.5(9)
C10 C11 C12 C15 -177.6(6)
C11 C12 C13 C14 -0.2(9)
C15 C12 C13 C14 179.3(6)
C10 C9 C14 C13 0.6(9)
C8 C9 C14 C13 178.9(6)
C12 C13 C14 C9 -1.0(9)
C13 C12 C15 C16 139(22)
C11 C12 C15 C16 -42(22)
C12 C15 C16 C17 98(47)
C15 C16 C17 C18 -62(42)
C15 C16 C17 C22 120(41)
C22 C17 C18 C19 2.3(10)
C16 C17 C18 C19 -176.2(6)
C17 C18 C19 C20 -0.5(10)
C23 N6 C20 C21 174.3(7)
C24 N6 C20 C21 -5.6(9)
C23 N6 C20 C19 -5.7(10)
C24 N6 C20 C19 174.4(6)
C18 C19 C20 N6 179.1(6)
C18 C19 C20 C21 -1.0(9)
N6 C20 C21 C22 -179.4(6)
C19 C20 C21 C22 0.7(9)
C20 C21 C22 C17 1.1(10)
C18 C17 C22 C21 -2.6(10)
C16 C17 C22 C21 176.0(6)
